data_4029701
loop_
_publ_author_name
'Grirrane, Abdessamad'
'Garcia, Hermenegildo'
'Alvarez, Eleuterio'

_publ_section_title
;
 Isolation and X-ray characterization of palladium-N complexes in the
 guanylation of aromatic amines. Mechanistic implications.
;
_journal_name_full 'Beilstein journal of organic chemistry'
_journal_page_first 1455
_journal_page_last 1462
_journal_paper_doi 10.3762/bjoc.9.165
_journal_volume 9
_journal_year 2013
_chemical_formula_moiety 'C28 H46 Cl2 N6 O2 Pd'
_chemical_formula_sum 'C28 H46 Cl2 N6 O2 Pd'
_chemical_formula_weight 676.01
_chemical_name_systematic
; 
 ? 
;
_space_group_IT_number 14
_symmetry_cell_setting monoclinic
_symmetry_space_group_name_Hall '-P 2ybc'
_symmetry_space_group_name_H-M 'P 1 21/c 1'
_atom_sites_solution_hydrogens geom
_atom_sites_solution_primary direct
_atom_sites_solution_secondary difmap
_audit_creation_method SHELXL-97
_cell_angle_alpha 90.00
_cell_angle_beta 95.4700(10)
_cell_angle_gamma 90.00
_cell_formula_units_Z 2
_cell_length_a 11.3420(5)
_cell_length_b 18.0868(7)
_cell_length_c 7.6720(3)
_cell_measurement_reflns_used 5694
_cell_measurement_temperature 173(2)
_cell_measurement_theta_max 30.50
_cell_measurement_theta_min 2.89
_cell_volume 1566.67(11)
_computing_cell_refinement 'APEX2 Software Suite (Bruker, 2007)'
_computing_data_collection 'APEX2 Software Suite (Bruker, 2007)'
_computing_data_reduction 'APEX2 Software Suite (Bruker, 2007)'
_computing_molecular_graphics 'SHELXTL (Sheldrick, 2008)'
_computing_publication_material 'SHELXTL and publCIF (Westrip, 2010)'
_computing_structure_refinement 'SHELXL97 (Sheldrick, 2008)'
_computing_structure_solution 'SIR2002 (Burla et al., 2003)'
_diffrn_ambient_temperature 173(2)
_diffrn_detector_area_resol_mean 8.26
_diffrn_measured_fraction_theta_full 0.992
_diffrn_measured_fraction_theta_max 0.992
_diffrn_measurement_device_type
;
 Bruker-Nonius X8kappa APEX II CCD area detector
;
_diffrn_measurement_method 'phi and omega scans with narrow frames'
_diffrn_radiation_monochromator graphite
_diffrn_radiation_source 'fine-focus sealed tube'
_diffrn_radiation_type MoK\a
_diffrn_radiation_wavelength 0.71073
_diffrn_reflns_av_R_equivalents 0.0188
_diffrn_reflns_av_unetI/netI 0.0159
_diffrn_reflns_limit_h_max 16
_diffrn_reflns_limit_h_min -16
_diffrn_reflns_limit_k_max 25
_diffrn_reflns_limit_k_min -15
_diffrn_reflns_limit_l_max 10
_diffrn_reflns_limit_l_min -10
_diffrn_reflns_number 20959
_diffrn_reflns_theta_full 30.52
_diffrn_reflns_theta_max 30.52
_diffrn_reflns_theta_min 1.80
_diffrn_standards_decay_% 0
_exptl_absorpt_coefficient_mu 0.798
_exptl_absorpt_correction_T_max 0.8869
_exptl_absorpt_correction_T_min 0.8258
_exptl_absorpt_correction_type multi-scan
_exptl_absorpt_process_details
;
program SADABS, Bruker (2001).
;
_exptl_crystal_colour orange
_exptl_crystal_density_diffrn 1.433
_exptl_crystal_density_method 'not measured'
_exptl_crystal_description prism
_exptl_crystal_F_000 704
_exptl_crystal_size_max 0.40
_exptl_crystal_size_mid 0.20
_exptl_crystal_size_min 0.15
_refine_diff_density_max 1.051
_refine_diff_density_min -0.611
_refine_diff_density_rms 0.064
_refine_ls_extinction_method none
_refine_ls_goodness_of_fit_ref 1.060
_refine_ls_hydrogen_treatment mixed
_refine_ls_matrix_type full
_refine_ls_number_parameters 189
_refine_ls_number_reflns 4738
_refine_ls_number_restraints 0
_refine_ls_restrained_S_all 1.043
_refine_ls_R_factor_all 0.0271
_refine_ls_R_factor_gt 0.0239
_refine_ls_shift/su_max 0.001
_refine_ls_shift/su_mean 0.000
_refine_ls_structure_factor_coef Fsqd
_refine_ls_weighting_details 'calc w=1/[\s^2^(Fo^2^)+(0.0336P)^2^+0.7100P] where P=(Fo^2^+2Fc^2^)/3'
_refine_ls_weighting_scheme calc
_refine_ls_wR_factor_gt 0.0627
_refine_ls_wR_factor_ref 0.0641
_reflns_number_gt 4281
_reflns_number_total 4738
_reflns_threshold_expression >2sigma(I)
_cod_data_source_file 1860-5397-9-165-S2.cif
_cod_data_source_block 4a
_cod_depositor_comments
;
The following automatic conversions were performed:

'_symmetry_cell_setting' value 'Monoclinic' changed to 'monoclinic'
according to
/usr/data/users/saulius/automatic-downloads/retrospective/Beilstein/lib/dictionaries/cif_core.dic
dictionary named 'cif_core.dic' version 2.4.2 from 2011-04-26.

Automatic conversion script
Id: cif_fix_values 2281 2013-09-26 08:29:07Z andrius 
;
_cod_original_sg_symbol_H-M 'P 21/c'
_cod_database_code 4029701

loop_
_symmetry_equiv_pos_as_xyz
'x, y, z'
'-x, y+1/2, -z+1/2'
'-x, -y, -z'
'x, -y-1/2, z-1/2'

loop_
_atom_site_label
_atom_site_type_symbol
_atom_site_fract_x
_atom_site_fract_y
_atom_site_fract_z
_atom_site_U_iso_or_equiv
_atom_site_adp_type
_atom_site_occupancy
_atom_site_symmetry_multiplicity
_atom_site_calc_flag
_atom_site_refinement_flags
Pd1 Pd 0.0000 0.0000 0.0000 0.01717(5) Uani 1 2 d SU
Cl1 Cl 0.01006(3) 0.100100(19) -0.18805(4) 0.02740(7) Uani 1 1 d U
O1 O -0.37074(10) 0.19677(7) 0.46223(17) 0.0372(3) Uani 1 1 d U
N1 N 0.02781(9) 0.07090(6) 0.20498(14) 0.0193(2) Uani 1 1 d U
N2 N 0.22744(10) 0.07692(6) 0.17113(14) 0.0205(2) Uani 1 1 d DU
H2N H 0.2040(17) 0.0720(11) 0.0666(19) 0.031 Uiso 1 1 d D
N3 N 0.16080(10) 0.11016(6) 0.43885(14) 0.0201(2) Uani 1 1 d DU
H3N H 0.1041(14) 0.1086(11) 0.498(2) 0.030 Uiso 1 1 d D
C1 C 0.13611(11) 0.08602(6) 0.27259(16) 0.0176(2) Uani 1 1 d U
C2 C -0.07121(11) 0.10472(7) 0.27456(16) 0.0191(2) Uani 1 1 d U
C3 C -0.16010(12) 0.06120(8) 0.33522(18) 0.0242(3) Uani 1 1 d U
H3 H -0.1533 0.0089 0.3344 0.029 Uiso 1 1 calc R
C4 C -0.25811(13) 0.09408(8) 0.39663(19) 0.0272(3) Uani 1 1 d U
H4 H -0.3185 0.0641 0.4373 0.033 Uiso 1 1 calc R
C5 C -0.26910(13) 0.17047(8) 0.39943(19) 0.0261(3) Uani 1 1 d U
C6 C -0.18170(13) 0.21426(8) 0.3393(2) 0.0296(3) Uani 1 1 d U
H6 H -0.1882 0.2666 0.3419 0.036 Uiso 1 1 calc R
C7 C -0.08405(13) 0.18096(8) 0.2749(2) 0.0270(3) Uani 1 1 d U
H7 H -0.0251 0.2110 0.2304 0.032 Uiso 1 1 calc R
C8 C -0.39286(17) 0.27325(10) 0.4442(2) 0.0410(4) Uani 1 1 d U
H8A H -0.3316 0.3008 0.5159 0.061 Uiso 1 1 calc R
H8B H -0.4707 0.2846 0.4831 0.061 Uiso 1 1 calc R
H8C H -0.3917 0.2875 0.3211 0.061 Uiso 1 1 calc R
C9 C 0.33559(12) 0.03549(8) 0.22765(18) 0.0241(3) Uani 1 1 d U
H9 H 0.3469 0.0361 0.3585 0.029 Uiso 1 1 calc R
C10 C 0.32361(15) -0.04453(9) 0.1673(2) 0.0358(3) Uani 1 1 d U
H10A H 0.2551 -0.0671 0.2153 0.054 Uiso 1 1 calc R
H10B H 0.3955 -0.0718 0.2087 0.054 Uiso 1 1 calc R
H10C H 0.3125 -0.0462 0.0391 0.054 Uiso 1 1 calc R
C11 C 0.44141(14) 0.07329(10) 0.1586(2) 0.0365(3) Uani 1 1 d U
H11A H 0.4290 0.0766 0.0307 0.055 Uiso 1 1 calc R
H11B H 0.5132 0.0446 0.1924 0.055 Uiso 1 1 calc R
H11C H 0.4503 0.1231 0.2082 0.055 Uiso 1 1 calc R
C12 C 0.25706(12) 0.16110(8) 0.49845(18) 0.0241(3) Uani 1 1 d U
H12 H 0.3101 0.1670 0.4025 0.029 Uiso 1 1 calc R
C13 C 0.20680(17) 0.23622(9) 0.5391(2) 0.0353(3) Uani 1 1 d U
H13A H 0.1613 0.2558 0.4342 0.053 Uiso 1 1 calc R
H13B H 0.2718 0.2702 0.5759 0.053 Uiso 1 1 calc R
H13C H 0.1549 0.2312 0.6334 0.053 Uiso 1 1 calc R
C14 C 0.32948(15) 0.12975(10) 0.6594(2) 0.0381(4) Uani 1 1 d U
H14A H 0.2785 0.1238 0.7546 0.057 Uiso 1 1 calc R
H14B H 0.3944 0.1637 0.6964 0.057 Uiso 1 1 calc R
H14C H 0.3621 0.0816 0.6305 0.057 Uiso 1 1 calc R

loop_
_atom_site_aniso_label
_atom_site_aniso_U_11
_atom_site_aniso_U_22
_atom_site_aniso_U_33
_atom_site_aniso_U_23
_atom_site_aniso_U_13
_atom_site_aniso_U_12
Pd1 0.01796(7) 0.01666(7) 0.01679(7) -0.00379(4) 0.00115(4) -0.00109(4)
Cl1 0.03803(18) 0.02107(14) 0.02350(14) 0.00042(11) 0.00497(12) -0.00101(12)
O1 0.0334(6) 0.0361(6) 0.0439(7) 0.0006(5) 0.0140(5) 0.0133(5)
N1 0.0192(5) 0.0198(5) 0.0189(5) -0.0055(4) 0.0015(4) -0.0005(4)
N2 0.0202(5) 0.0237(5) 0.0176(5) -0.0018(4) 0.0015(4) 0.0002(4)
N3 0.0204(5) 0.0222(5) 0.0177(5) -0.0037(4) 0.0016(4) -0.0022(4)
C1 0.0204(5) 0.0141(5) 0.0184(5) -0.0010(4) 0.0013(4) -0.0002(4)
C2 0.0196(5) 0.0197(6) 0.0177(5) -0.0028(4) 0.0006(4) 0.0002(4)
C3 0.0257(6) 0.0189(6) 0.0287(6) 0.0009(5) 0.0053(5) 0.0003(5)
C4 0.0264(6) 0.0258(7) 0.0308(7) 0.0039(5) 0.0092(5) 0.0008(5)
C5 0.0253(6) 0.0285(7) 0.0250(6) -0.0007(5) 0.0040(5) 0.0072(5)
C6 0.0291(7) 0.0198(6) 0.0402(8) -0.0020(6) 0.0046(6) 0.0044(5)
C7 0.0253(6) 0.0198(6) 0.0364(7) 0.0009(5) 0.0055(5) -0.0009(5)
C8 0.0432(9) 0.0400(9) 0.0401(9) -0.0017(7) 0.0057(7) 0.0225(7)
C9 0.0218(6) 0.0254(7) 0.0250(6) -0.0014(5) 0.0024(5) 0.0032(5)
C10 0.0354(8) 0.0267(7) 0.0460(9) -0.0064(6) 0.0077(7) 0.0060(6)
C11 0.0218(6) 0.0430(9) 0.0453(9) -0.0023(7) 0.0067(6) -0.0026(6)
C12 0.0268(6) 0.0226(6) 0.0223(6) -0.0044(5) -0.0002(5) -0.0053(5)
C13 0.0548(10) 0.0221(7) 0.0281(7) -0.0055(5) -0.0008(7) -0.0001(6)
C14 0.0338(8) 0.0411(9) 0.0361(8) -0.0047(7) -0.0141(6) -0.0023(7)

loop_
_atom_type_symbol
_atom_type_description
_atom_type_scat_dispersion_real
_atom_type_scat_dispersion_imag
_atom_type_scat_source
C C 0.0033 0.0016 'International Tables Vol C Tables 4.2.6.8 and 6.1.1.4'
H H 0.0000 0.0000 'International Tables Vol C Tables 4.2.6.8 and 6.1.1.4'
N N 0.0061 0.0033 'International Tables Vol C Tables 4.2.6.8 and 6.1.1.4'
O O 0.0106 0.0060 'International Tables Vol C Tables 4.2.6.8 and 6.1.1.4'
Cl Cl 0.1484 0.1585 'International Tables Vol C Tables 4.2.6.8 and 6.1.1.4'
Pd Pd -0.9988 1.0072 'International Tables Vol C Tables 4.2.6.8 and 6.1.1.4'

loop_
_geom_angle_atom_site_label_1
_geom_angle_atom_site_label_2
_geom_angle_atom_site_label_3
_geom_angle
_geom_angle_site_symmetry_1
_geom_angle_site_symmetry_3
N1 Pd1 N1 180.0 . 3
N1 Pd1 Cl1 88.60(3) . .
N1 Pd1 Cl1 91.40(3) 3 .
N1 Pd1 Cl1 91.40(3) . 3
N1 Pd1 Cl1 88.60(3) 3 3
Cl1 Pd1 Cl1 180.0 . 3
N1 Pd1 H2N 58.3(4) . .
N1 Pd1 H2N 121.7(4) 3 .
Cl1 Pd1 H2N 69.2(4) . .
Cl1 Pd1 H2N 110.8(4) 3 .
C5 O1 C8 116.87(13) . .
C1 N1 C2 120.14(10) . .
C1 N1 Pd1 120.45(8) . .
C2 N1 Pd1 119.40(8) . .
C1 N2 C9 123.51(11) . .
C1 N2 H2N 112.1(14) . .
C9 N2 H2N 114.5(14) . .
C1 N3 C12 125.28(11) . .
C1 N3 H3N 114.0(13) . .
C12 N3 H3N 116.6(13) . .
N1 C1 N3 122.73(11) . .
N1 C1 N2 118.77(11) . .
N3 C1 N2 118.50(11) . .
C7 C2 C3 118.79(12) . .
C7 C2 N1 120.91(12) . .
C3 C2 N1 120.22(12) . .
C4 C3 C2 120.11(13) . .
C4 C3 H3 119.9 . .
C2 C3 H3 119.9 . .
C3 C4 C5 120.66(13) . .
C3 C4 H4 119.7 . .
C5 C4 H4 119.7 . .
O1 C5 C6 124.77(14) . .
O1 C5 C4 115.42(13) . .
C6 C5 C4 119.80(13) . .
C5 C6 C7 119.40(13) . .
C5 C6 H6 120.3 . .
C7 C6 H6 120.3 . .
C2 C7 C6 121.20(13) . .
C2 C7 H7 119.4 . .
C6 C7 H7 119.4 . .
O1 C8 H8A 109.5 . .
O1 C8 H8B 109.5 . .
H8A C8 H8B 109.5 . .
O1 C8 H8C 109.5 . .
H8A C8 H8C 109.5 . .
H8B C8 H8C 109.5 . .
N2 C9 C11 109.45(12) . .
N2 C9 C10 110.37(11) . .
C11 C9 C10 111.87(12) . .
N2 C9 H9 108.4 . .
C11 C9 H9 108.4 . .
C10 C9 H9 108.4 . .
C9 C10 H10A 109.5 . .
C9 C10 H10B 109.5 . .
H10A C10 H10B 109.5 . .
C9 C10 H10C 109.5 . .
H10A C10 H10C 109.5 . .
H10B C10 H10C 109.5 . .
C9 C11 H11A 109.5 . .
C9 C11 H11B 109.5 . .
H11A C11 H11B 109.5 . .
C9 C11 H11C 109.5 . .
H11A C11 H11C 109.5 . .
H11B C11 H11C 109.5 . .
N3 C12 C13 110.07(12) . .
N3 C12 C14 110.24(12) . .
C13 C12 C14 110.51(12) . .
N3 C12 H12 108.7 . .
C13 C12 H12 108.7 . .
C14 C12 H12 108.7 . .
C12 C13 H13A 109.5 . .
C12 C13 H13B 109.5 . .
H13A C13 H13B 109.5 . .
C12 C13 H13C 109.5 . .
H13A C13 H13C 109.5 . .
H13B C13 H13C 109.5 . .
C12 C14 H14A 109.5 . .
C12 C14 H14B 109.5 . .
H14A C14 H14B 109.5 . .
C12 C14 H14C 109.5 . .
H14A C14 H14C 109.5 . .
H14B C14 H14C 109.5 . .

loop_
_geom_bond_atom_site_label_1
_geom_bond_atom_site_label_2
_geom_bond_distance
_geom_bond_site_symmetry_2
Pd1 N1 2.0304(10) .
Pd1 N1 2.0304(10) 3
Pd1 Cl1 2.3246(3) .
Pd1 Cl1 2.3246(3) 3
Pd1 H2N 2.662(19) .
O1 C5 1.3759(17) .
O1 C8 1.410(2) .
N1 C1 1.3157(16) .
N1 C2 1.4264(16) .
N2 C1 1.3637(16) .
N2 C9 1.4673(17) .
N2 H2N 0.825(14) .
N3 C1 1.3520(16) .
N3 C12 1.4679(17) .
N3 H3N 0.822(14) .
C2 C7 1.3866(18) .
C2 C3 1.3935(18) .
C3 C4 1.3824(19) .
C3 H3 0.9500 .
C4 C5 1.388(2) .
C4 H4 0.9500 .
C5 C6 1.382(2) .
C6 C7 1.392(2) .
C6 H6 0.9500 .
C7 H7 0.9500 .
C8 H8A 0.9800 .
C8 H8B 0.9800 .
C8 H8C 0.9800 .
C9 C11 1.520(2) .
C9 C10 1.522(2) .
C9 H9 1.0000 .
C10 H10A 0.9800 .
C10 H10B 0.9800 .
C10 H10C 0.9800 .
C11 H11A 0.9800 .
C11 H11B 0.9800 .
C11 H11C 0.9800 .
C12 C13 1.517(2) .
C12 C14 1.525(2) .
C12 H12 1.0000 .
C13 H13A 0.9800 .
C13 H13B 0.9800 .
C13 H13C 0.9800 .
C14 H14A 0.9800 .
C14 H14B 0.9800 .
C14 H14C 0.9800 .

loop_
_geom_hbond_atom_site_label_D
_geom_hbond_atom_site_label_H
_geom_hbond_atom_site_label_A
_geom_hbond_distance_DH
_geom_hbond_distance_HA
_geom_hbond_distance_DA
_geom_hbond_angle_DHA
_geom_hbond_site_symmetry_A
N3 H3N Cl1 0.822(14) 2.730(15) 3.4759(12) 151.7(17) 1_556
N2 H2N Cl1 0.825(14) 2.845(16) 3.5430(12) 143.5(17) .

loop_
_geom_torsion_atom_site_label_1
_geom_torsion_atom_site_label_2
_geom_torsion_atom_site_label_3
_geom_torsion_atom_site_label_4
_geom_torsion
_geom_torsion_site_symmetry_1
Cl1 Pd1 N1 C1 -89.73(10) .
Cl1 Pd1 N1 C1 90.27(10) 3
H2N Pd1 N1 C1 -23.5(5) .
Cl1 Pd1 N1 C2 89.82(9) .
Cl1 Pd1 N1 C2 -90.18(9) 3
H2N Pd1 N1 C2 156.1(5) .
C2 N1 C1 N3 24.25(18) .
Pd1 N1 C1 N3 -156.20(10) .
C2 N1 C1 N2 -155.85(12) .
Pd1 N1 C1 N2 23.70(16) .
C12 N3 C1 N1 -147.57(13) .
C12 N3 C1 N2 32.52(18) .
C9 N2 C1 N1 -129.76(13) .
C9 N2 C1 N3 50.15(17) .
C1 N1 C2 C7 59.99(17) .
Pd1 N1 C2 C7 -119.56(12) .
C1 N1 C2 C3 -123.36(14) .
Pd1 N1 C2 C3 57.09(15) .
C7 C2 C3 C4 -0.9(2) .
N1 C2 C3 C4 -177.62(12) .
C2 C3 C4 C5 -0.3(2) .
C8 O1 C5 C6 7.8(2) .
C8 O1 C5 C4 -171.36(14) .
C3 C4 C5 O1 179.59(13) .
C3 C4 C5 C6 0.4(2) .
O1 C5 C6 C7 -178.46(14) .
C4 C5 C6 C7 0.6(2) .
C3 C2 C7 C6 2.0(2) .
N1 C2 C7 C6 178.67(13) .
C5 C6 C7 C2 -1.9(2) .
C1 N2 C9 C11 -143.12(13) .
C1 N2 C9 C10 93.34(15) .
C1 N3 C12 C13 107.98(15) .
C1 N3 C12 C14 -129.85(14) .
